data_7217018
loop_
_publ_author_name
'Zhu, Hai-Liang'
'Qi, Jin-Liang'
'Jiang, Aiqin'
'Wang, YanTing'
'Qin, Yajuan'
'Zhang, YaLiang'
'Li, YuJing'
'Rao, Bing'
'Zhang, YanQing'
'Yang, MengRu'

_publ_section_title
;
 Synthesis, Biological Evaluation, and Molecular Docking Studies of Novel
 Chalcone Oxime Derivatives as Potential Tubulin Polymerization Inhibitors
;
_journal_name_full 'RSC Advances'
_journal_paper_doi 10.1039/c4ra03803g
_journal_year 2014
_chemical_formula_sum 'C18 H17 Cl2 N O4'
_chemical_formula_weight 382.23
_chemical_name_systematic
; 
 ? 
;
_space_group_IT_number 2
_symmetry_space_group_name_Hall '-P 1'
_symmetry_space_group_name_H-M 'P -1'
_atom_sites_solution_hydrogens geom
_atom_sites_solution_primary direct
_atom_sites_solution_secondary difmap
_audit_creation_method SHELXL-97
_cell_angle_alpha 90.460(4)
_cell_angle_beta 94.633(4)
_cell_angle_gamma 102.396(4)
_cell_formula_units_Z 2
_cell_length_a 5.7733(9)
_cell_length_b 12.2808(19)
_cell_length_c 12.979(2)
_cell_measurement_temperature 273(2)
_cell_volume 895.5(2)
_computing_structure_refinement 'SHELXL-97 (Sheldrick, 1997)'
_computing_structure_solution 'SHELXS-97 (Sheldrick, 1990)'
_diffrn_ambient_temperature 273(2)
_diffrn_measured_fraction_theta_full 0.997
_diffrn_measured_fraction_theta_max 0.997
_diffrn_radiation_monochromator graphite
_diffrn_radiation_source 'fine-focus sealed tube'
_diffrn_radiation_type MoK\a
_diffrn_radiation_wavelength 0.71073
_diffrn_reflns_av_R_equivalents 0.0709
_diffrn_reflns_av_sigmaI/netI 0.1239
_diffrn_reflns_limit_h_max 6
_diffrn_reflns_limit_h_min -6
_diffrn_reflns_limit_k_max 14
_diffrn_reflns_limit_k_min -14
_diffrn_reflns_limit_l_max 15
_diffrn_reflns_limit_l_min -15
_diffrn_reflns_number 7718
_diffrn_reflns_theta_full 25.08
_diffrn_reflns_theta_max 25.08
_diffrn_reflns_theta_min 2.29
_exptl_absorpt_coefficient_mu 0.385
_exptl_crystal_density_diffrn 1.418
_exptl_crystal_density_method 'not measured'
_exptl_crystal_F_000 396
_refine_diff_density_max 0.261
_refine_diff_density_min -0.233
_refine_diff_density_rms 0.049
_refine_ls_extinction_method none
_refine_ls_goodness_of_fit_ref 1.002
_refine_ls_hydrogen_treatment mixed
_refine_ls_matrix_type full
_refine_ls_number_parameters 230
_refine_ls_number_reflns 3178
_refine_ls_number_restraints 0
_refine_ls_restrained_S_all 1.002
_refine_ls_R_factor_all 0.1765
_refine_ls_R_factor_gt 0.0707
_refine_ls_shift/su_max 0.000
_refine_ls_shift/su_mean 0.000
_refine_ls_structure_factor_coef Fsqd
_refine_ls_weighting_details 'calc w=1/[\s^2^(Fo^2^)+(0.0390P)^2^+0.5671P] where P=(Fo^2^+2Fc^2^)/3'
_refine_ls_weighting_scheme calc
_refine_ls_wR_factor_gt 0.1122
_refine_ls_wR_factor_ref 0.1409
_reflns_number_gt 1528
_reflns_number_total 3178
_reflns_threshold_expression >2sigma(I)
_cod_data_source_file c4ra03803g1.cif
_cod_data_source_block mo_nj_wyt_82_2_0m
_cod_original_sg_symbol_H-M P-1
_cod_database_code 7217018

loop_
_symmetry_equiv_pos_as_xyz
'x, y, z'
'-x, -y, -z'

loop_
_atom_site_label
_atom_site_type_symbol
_atom_site_fract_x
_atom_site_fract_y
_atom_site_fract_z
_atom_site_U_iso_or_equiv
_atom_site_adp_type
_atom_site_occupancy
_atom_site_symmetry_multiplicity
_atom_site_calc_flag
_atom_site_refinement_flags
Cl1 Cl 0.2130(2) 0.06388(10) 0.58828(9) 0.0740(5) Uani 1 1 d .
Cl2 Cl 0.6843(2) 0.22778(13) 0.53944(10) 0.0959(6) Uani 1 1 d .
O2 O -0.0245(5) 0.5915(2) 0.6208(2) 0.0540(8) Uani 1 1 d .
N1 N 0.7859(6) 0.4848(3) 0.9217(2) 0.0485(9) Uani 1 1 d .
C10 C 0.1830(7) 0.6653(3) 0.7773(3) 0.0422(11) Uani 1 1 d .
O3 O -0.1778(6) 0.9244(2) 0.7803(2) 0.0711(10) Uani 1 1 d .
O1 O 0.8861(5) 0.3905(2) 0.9292(2) 0.0684(9) Uani 1 1 d .
H1 H 0.9995 0.4024 0.9731 0.103 Uiso 1 1 calc R
C12 C -0.1076(7) 0.7594(3) 0.6947(3) 0.0482(12) Uani 1 1 d .
H12 H -0.2180 0.7638 0.6395 0.058 Uiso 1 1 calc R
O4 O 0.1305(7) 0.9128(3) 0.9320(3) 0.0905(12) Uani 1 1 d .
C7 C 0.6041(7) 0.4728(3) 0.8543(3) 0.0426(11) Uani 1 1 d .
C9 C 0.3052(7) 0.5736(3) 0.7818(3) 0.0444(11) Uani 1 1 d .
H9 H 0.2473 0.5143 0.7351 0.053 Uiso 1 1 calc R
C15 C 0.2221(8) 0.7477(4) 0.8561(3) 0.0565(13) Uani 1 1 d .
H15 H 0.3342 0.7444 0.9110 0.068 Uiso 1 1 calc R
C8 C 0.4912(8) 0.5660(3) 0.8460(3) 0.0489(12) Uani 1 1 d .
H8 H 0.5547 0.6270 0.8901 0.059 Uiso 1 1 calc R
C13 C -0.0658(8) 0.8383(4) 0.7738(3) 0.0539(12) Uani 1 1 d .
C11 C 0.0125(7) 0.6739(3) 0.6968(3) 0.0443(11) Uani 1 1 d .
C14 C 0.1033(8) 0.8320(4) 0.8559(3) 0.0571(13) Uani 1 1 d .
C4 C 0.5384(8) 0.2512(4) 0.6452(3) 0.0475(12) Uani 1 1 d .
C3 C 0.3353(8) 0.1795(3) 0.6672(3) 0.0475(12) Uani 1 1 d .
C5 C 0.6297(7) 0.3460(3) 0.7069(3) 0.0480(12) Uani 1 1 d .
H5 H 0.7699 0.3942 0.6918 0.058 Uiso 1 1 calc R
C6 C 0.5134(7) 0.3687(3) 0.7899(3) 0.0417(11) Uani 1 1 d .
C17 C -0.3650(8) 0.9322(4) 0.7041(3) 0.0694(14) Uani 1 1 d .
H17A H -0.3012 0.9472 0.6384 0.104 Uiso 1 1 calc R
H17B H -0.4387 0.9916 0.7232 0.104 Uiso 1 1 calc R
H17C H -0.4812 0.8632 0.6994 0.104 Uiso 1 1 calc R
C16 C -0.2132(8) 0.5897(4) 0.5431(3) 0.0676(14) Uani 1 1 d .
H16A H -0.3587 0.5868 0.5749 0.101 Uiso 1 1 calc R
H16B H -0.2300 0.5252 0.4985 0.101 Uiso 1 1 calc R
H16C H -0.1786 0.6559 0.5032 0.101 Uiso 1 1 calc R
C2 C 0.2202(8) 0.2001(4) 0.7512(4) 0.0753(16) Uani 1 1 d .
H2 H 0.0822 0.1508 0.7671 0.090 Uiso 1 1 calc R
C1 C 0.3116(9) 0.2951(4) 0.8125(4) 0.0740(15) Uani 1 1 d .
H1A H 0.2342 0.3090 0.8697 0.089 Uiso 1 1 calc R
C18 C 0.2450(12) 0.8963(4) 1.0266(4) 0.116(2) Uani 1 1 d .
H18A H 0.1746 0.8242 1.0512 0.174 Uiso 1 1 calc R
H18B H 0.2294 0.9529 1.0753 0.174 Uiso 1 1 calc R
H18C H 0.4105 0.9003 1.0188 0.174 Uiso 1 1 calc R

loop_
_atom_site_aniso_label
_atom_site_aniso_U_11
_atom_site_aniso_U_22
_atom_site_aniso_U_33
_atom_site_aniso_U_23
_atom_site_aniso_U_13
_atom_site_aniso_U_12
Cl1 0.0729(9) 0.0651(8) 0.0741(9) -0.0302(7) -0.0164(7) 0.0029(7)
Cl2 0.0908(11) 0.1136(12) 0.0745(9) -0.0380(9) 0.0275(8) -0.0037(9)
O2 0.059(2) 0.0541(18) 0.0461(17) -0.0147(15) -0.0176(16) 0.0152(15)
N1 0.053(2) 0.044(2) 0.050(2) -0.0049(18) -0.009(2) 0.0188(19)
C10 0.045(3) 0.040(3) 0.039(2) -0.001(2) -0.006(2) 0.008(2)
O3 0.093(3) 0.067(2) 0.061(2) -0.0148(17) -0.0168(19) 0.043(2)
O1 0.070(2) 0.069(2) 0.067(2) -0.0169(17) -0.0265(17) 0.0288(18)
C12 0.056(3) 0.047(3) 0.041(3) -0.007(2) -0.009(2) 0.015(2)
O4 0.139(3) 0.075(2) 0.061(2) -0.0334(19) -0.039(2) 0.051(2)
C7 0.037(3) 0.049(3) 0.039(3) -0.003(2) -0.004(2) 0.007(2)
C9 0.050(3) 0.045(3) 0.036(2) -0.002(2) -0.005(2) 0.008(2)
C15 0.067(3) 0.055(3) 0.046(3) -0.007(2) -0.013(2) 0.017(3)
C8 0.062(3) 0.042(3) 0.041(3) -0.011(2) -0.012(2) 0.013(2)
C13 0.063(3) 0.051(3) 0.050(3) 0.001(2) -0.003(3) 0.021(3)
C11 0.047(3) 0.044(3) 0.040(3) -0.004(2) -0.001(2) 0.008(2)
C14 0.079(3) 0.048(3) 0.046(3) -0.015(2) -0.010(3) 0.024(3)
C4 0.046(3) 0.056(3) 0.040(3) -0.006(2) -0.004(2) 0.012(3)
C3 0.045(3) 0.046(3) 0.047(3) -0.008(2) -0.011(2) 0.006(2)
C5 0.039(3) 0.051(3) 0.051(3) 0.002(2) 0.000(2) 0.003(2)
C6 0.039(3) 0.042(3) 0.042(3) -0.002(2) -0.004(2) 0.007(2)
C17 0.076(4) 0.071(3) 0.068(3) 0.002(3) -0.006(3) 0.036(3)
C16 0.060(3) 0.076(3) 0.062(3) -0.023(3) -0.027(3) 0.017(3)
C2 0.061(3) 0.069(3) 0.084(4) -0.027(3) 0.023(3) -0.018(3)
C1 0.065(4) 0.073(3) 0.075(4) -0.028(3) 0.027(3) -0.010(3)
C18 0.199(7) 0.083(4) 0.064(4) -0.034(3) -0.025(4) 0.041(4)

loop_
_atom_type_symbol
_atom_type_description
_atom_type_scat_dispersion_real
_atom_type_scat_dispersion_imag
_atom_type_scat_source
C C 0.0033 0.0016 'International Tables Vol C Tables 4.2.6.8 and 6.1.1.4'
H H 0.0000 0.0000 'International Tables Vol C Tables 4.2.6.8 and 6.1.1.4'
N N 0.0061 0.0033 'International Tables Vol C Tables 4.2.6.8 and 6.1.1.4'
O O 0.0106 0.0060 'International Tables Vol C Tables 4.2.6.8 and 6.1.1.4'
Cl Cl 0.1484 0.1585 'International Tables Vol C Tables 4.2.6.8 and 6.1.1.4'

loop_
_geom_angle_atom_site_label_1
_geom_angle_atom_site_label_2
_geom_angle_atom_site_label_3
_geom_angle
C11 O2 C16 117.3(3)
C7 N1 O1 113.5(3)
C11 C10 C15 116.3(4)
C11 C10 C9 122.0(4)
C15 C10 C9 121.7(4)
C13 O3 C17 119.0(3)
C11 C12 C13 120.5(4)
C14 O4 C18 118.5(4)
N1 C7 C8 115.5(4)
N1 C7 C6 122.8(4)
C8 C7 C6 121.7(4)
C8 C9 C10 126.4(4)
C14 C15 C10 122.9(4)
C9 C8 C7 126.4(4)
O3 C13 C12 125.2(4)
O3 C13 C14 115.4(4)
C12 C13 C14 119.4(4)
C12 C11 O2 123.2(4)
C12 C11 C10 121.6(4)
O2 C11 C10 115.2(4)
C15 C14 O4 125.3(4)
C15 C14 C13 119.2(4)
O4 C14 C13 115.5(4)
C3 C4 C5 120.5(4)
C3 C4 Cl2 120.8(3)
C5 C4 Cl2 118.7(4)
C4 C3 C2 120.0(4)
C4 C3 Cl1 121.0(4)
C2 C3 Cl1 119.0(4)
C6 C5 C4 120.1(4)
C1 C6 C5 119.0(4)
C1 C6 C7 120.3(4)
C5 C6 C7 120.7(4)
C3 C2 C1 119.4(5)
C6 C1 C2 121.0(4)

loop_
_geom_bond_atom_site_label_1
_geom_bond_atom_site_label_2
_geom_bond_distance
Cl1 C3 1.730(4)
Cl2 C4 1.721(4)
O2 C11 1.378(4)
O2 C16 1.420(4)
N1 C7 1.293(4)
N1 O1 1.402(4)
C10 C11 1.397(5)
C10 C15 1.404(5)
C10 C9 1.451(5)
O3 C13 1.359(5)
O3 C17 1.424(5)
C12 C11 1.376(5)
C12 C13 1.376(5)
O4 C14 1.370(5)
O4 C18 1.384(5)
C7 C8 1.434(5)
C7 C6 1.494(5)
C9 C8 1.325(5)
C15 C14 1.359(5)
C13 C14 1.400(5)
C4 C3 1.359(5)
C4 C5 1.388(5)
C3 C2 1.371(6)
C5 C6 1.372(5)
C6 C1 1.366(5)
C2 C1 1.387(6)
